data_4318194
loop_
_publ_author_name
'Dmitri V. Konarev'
'Andrey Yu. Kovalevsky'
'Xue Li'
'Ivan S. Neretin'
'Alexey L. Litvinov'
'Natal'ya V. Drichko'
'Yury L. Slovokhotov'
'Philip Coppens'
'Rimma N. Lyubovskaya'

_publ_section_title
;
 Synthesis and Structure of Multicomponent Crystals of Fullerenes and
 Metal Tetraarylporphyrins
;
_journal_name_full 'Inorganic Chemistry'
_journal_page_first 3638
_journal_page_last 3646
_journal_paper_doi 10.1021/ic011312l
_journal_volume 41
_journal_year 2002
_chemical_formula_moiety
;
C60, 2 C49 H33 N5 Zn1, C10 H10 Fe1, C7 H8
;
_chemical_formula_sum 'C175 H84 Fe N10 Zn2'
_chemical_formula_weight 2513.11
_chemical_melting_point ?
_chemical_name_common 'C60 PyZnTPP Cp2Fe toluene'
_chemical_name_systematic
;
  C60 fullerene (pyridino)zinc tetraphenylporphyrinate ferrocene 
clathrate toluene solvate
;
_space_group_IT_number 15
_symmetry_cell_setting monoclinic
_symmetry_space_group_name_Hall '-C 2yc'
_symmetry_space_group_name_H-M 'C 1 2/c 1'
_atom_sites_solution_hydrogens geom
_atom_sites_solution_primary direct
_atom_sites_solution_secondary difmap
_audit_creation_method SHELXL-97
_cell_angle_alpha 90.00
_cell_angle_beta 91.861(2)
_cell_angle_gamma 90.00
_cell_formula_units_Z 4
_cell_length_a 30.797(2)
_cell_length_b 19.532(2)
_cell_length_c 19.3125(15)
_cell_measurement_reflns_used 85
_cell_measurement_temperature 110(1)
_cell_measurement_theta_max 20.20
_cell_measurement_theta_min 2.09
_cell_volume 11610.9(17)
_computing_cell_refinement 'SMART (Bruker)'
_computing_data_collection 'SMART (Bruker)'
_computing_data_reduction 'SAINT (Bruker)'
_computing_molecular_graphics 'SHELXL-97 (Sheldrick, 1997)'
_computing_publication_material 'SHELXL-97 (Sheldrick, 1997)'
_computing_structure_refinement 'SHELXL-97 (Sheldrick, 1997)'
_computing_structure_solution 'SHELXS-97 (Sheldrick, 1990)'
_diffrn_ambient_temperature 110(1)
_diffrn_measured_fraction_theta_full 0.917
_diffrn_measured_fraction_theta_max 0.917
_diffrn_measurement_device_type 'Bruker SMART'
_diffrn_measurement_method '\w scan'
_diffrn_radiation_monochromator graphite
_diffrn_radiation_source 'fine-focus sealed tube'
_diffrn_radiation_type MoK\a
_diffrn_radiation_wavelength 0.71073
_diffrn_reflns_av_R_equivalents 0.1457
_diffrn_reflns_av_sigmaI/netI 0.1551
_diffrn_reflns_limit_h_max 41
_diffrn_reflns_limit_h_min -40
_diffrn_reflns_limit_k_max 26
_diffrn_reflns_limit_k_min -26
_diffrn_reflns_limit_l_max 23
_diffrn_reflns_limit_l_min -26
_diffrn_reflns_number 49722
_diffrn_reflns_theta_full 29.02
_diffrn_reflns_theta_max 29.02
_diffrn_reflns_theta_min 1.61
_diffrn_standards_decay_% 0
_diffrn_standards_interval_count 0
_diffrn_standards_number none
_exptl_absorpt_coefficient_mu 0.602
_exptl_absorpt_correction_type none
_exptl_crystal_colour black
_exptl_crystal_density_diffrn 1.438
_exptl_crystal_density_meas ?
_exptl_crystal_density_method 'not measured'
_exptl_crystal_description prism
_exptl_crystal_F_000 5160
_exptl_crystal_size_max 0.5
_exptl_crystal_size_mid 0.3
_exptl_crystal_size_min 0.2
_refine_diff_density_max 2.151
_refine_diff_density_min -2.545
_refine_diff_density_rms 0.164
_refine_ls_extinction_method none
_refine_ls_goodness_of_fit_ref 1.012
_refine_ls_hydrogen_treatment mixed
_refine_ls_matrix_type full
_refine_ls_number_parameters 802
_refine_ls_number_reflns 14187
_refine_ls_number_restraints 0
_refine_ls_restrained_S_all 1.012
_refine_ls_R_factor_all 0.1663
_refine_ls_R_factor_gt 0.0987
_refine_ls_shift/su_max 0.008
_refine_ls_shift/su_mean 0.001
_refine_ls_structure_factor_coef Fsqd
_refine_ls_weighting_details 'calc w=1/[\s^2^(Fo^2^)+(0.1525P)^2^+0.0000P] where P=(Fo^2^+2Fc^2^)/3'
_refine_ls_weighting_scheme calc
_refine_ls_wR_factor_gt 0.2595
_refine_ls_wR_factor_ref 0.2874
_reflns_number_gt 6851
_reflns_number_total 14187
_reflns_threshold_expression >2sigma(I)
_cod_data_source_file ic011312l_2.cif
_cod_data_source_block 60t
_cod_depositor_comments
;
The following automatic conversions were performed:

'_chemical_melting_point' value 'not measured' was changed to '?' -
the value is undefined or not given.

Automatic conversion script
Id: cif_fix_values 1569 2011-02-09 13:29:24Z adriana 

The following automatic conversions were performed:

'_symmetry_cell_setting' value 'Monoclinic' changed to 'monoclinic'
according to the built-in table from CIF Core dictionary named
'cif_core.dic' version 2.4.1 from 2010-06-29.

Automatic conversion script
Id: cif_fix_values 1646 2011-03-28 12:23:43Z adriana 

The following automatic conversions were performed:

'_exptl_crystal_density_meas' value 'not measured' was changed to '?'
- the value is perceived as not measured.

Automatic conversion script
Id: cif_fix_values 3008 2015-01-20 13:52:24Z robertas 
;
_cod_original_cell_volume 11610.7(17)
_cod_database_code 4318194

loop_
_symmetry_equiv_pos_as_xyz
'x, y, z'
'-x, y, -z+1/2'
'x+1/2, y+1/2, z'
'-x+1/2, y+1/2, -z+1/2'
'-x, -y, -z'
'x, -y, z-1/2'
'-x+1/2, -y+1/2, -z'
'x+1/2, -y+1/2, z-1/2'

loop_
_atom_site_label
_atom_site_type_symbol
_atom_site_fract_x
_atom_site_fract_y
_atom_site_fract_z
_atom_site_U_iso_or_equiv
_atom_site_adp_type
_atom_site_occupancy
_atom_site_symmetry_multiplicity
_atom_site_calc_flag
_atom_site_refinement_flags
_atom_site_disorder_assembly
_atom_site_disorder_group
Zn1 Zn 0.632400(19) 0.12559(3) 0.24657(3) 0.02472(19) Uani 1 1 d . . .
N1 N 0.60506(13) 0.0777(2) 0.1597(2) 0.0253(9) Uani 1 1 d . . .
N2 N 0.68342(13) 0.0562(2) 0.2450(2) 0.0251(9) Uani 1 1 d . . .
N3 N 0.67088(13) 0.1866(2) 0.3107(2) 0.0255(9) Uani 1 1 d . . .
N4 N 0.59300(13) 0.2091(2) 0.2245(2) 0.0252(9) Uani 1 1 d . . .
N5 N 0.59533(14) 0.0645(2) 0.3162(2) 0.0280(10) Uani 1 1 d . . .
C1 C 0.56813(17) 0.0975(3) 0.1233(3) 0.0281(11) Uani 1 1 d . . .
C2 C 0.55343(17) 0.0416(3) 0.0782(3) 0.0300(12) Uani 1 1 d . . .
H2 H 0.5292 0.0420 0.0482 0.036 Uiso 1 1 calc R . .
C3 C 0.58142(17) -0.0103(3) 0.0880(3) 0.0309(12) Uani 1 1 d . . .
H3 H 0.5799 -0.0529 0.0665 0.037 Uiso 1 1 calc R . .
C4 C 0.61440(17) 0.0118(2) 0.1382(3) 0.0254(11) Uani 1 1 d . . .
C5 C 0.65116(17) -0.0254(2) 0.1599(3) 0.0250(11) Uani 1 1 d . . .
C6 C 0.68392(16) -0.0039(2) 0.2070(3) 0.0257(11) Uani 1 1 d . . .
C7 C 0.72399(17) -0.0390(3) 0.2212(3) 0.0291(12) Uani 1 1 d . . .
H7 H 0.7324 -0.0803 0.2018 0.035 Uiso 1 1 calc R . .
C8 C 0.74719(17) -0.0020(2) 0.2672(3) 0.0288(11) Uani 1 1 d . . .
H8 H 0.7746 -0.0126 0.2857 0.035 Uiso 1 1 calc R . .
C9 C 0.72162(16) 0.0579(2) 0.2826(3) 0.0259(11) Uani 1 1 d . . .
C10 C 0.73417(17) 0.1098(2) 0.3296(3) 0.0274(11) Uani 1 1 d . . .
C11 C 0.71052(17) 0.1702(2) 0.3412(3) 0.0269(11) Uani 1 1 d . . .
C12 C 0.72664(17) 0.2265(3) 0.3827(3) 0.0296(12) Uani 1 1 d . . .
H12 H 0.7525 0.2275 0.4089 0.036 Uiso 1 1 calc R . .
C13 C 0.69653(17) 0.2786(3) 0.3763(3) 0.0301(12) Uani 1 1 d . . .
H13 H 0.6979 0.3212 0.3976 0.036 Uiso 1 1 calc R . .
C14 C 0.66206(16) 0.2533(2) 0.3295(2) 0.0245(10) Uani 1 1 d . . .
C15 C 0.62682(16) 0.2926(2) 0.3057(3) 0.0258(11) Uani 1 1 d . . .
C16 C 0.59578(16) 0.2723(2) 0.2556(3) 0.0259(11) Uani 1 1 d . . .
C17 C 0.56280(17) 0.3173(3) 0.2253(3) 0.0352(13) Uani 1 1 d . . .
H17 H 0.5577 0.3626 0.2376 0.042 Uiso 1 1 calc R . .
C18 C 0.54094(18) 0.2808(3) 0.1761(3) 0.0331(12) Uani 1 1 d . . .
H18 H 0.5179 0.2964 0.1481 0.040 Uiso 1 1 calc R . .
C19 C 0.55975(17) 0.2135(3) 0.1750(3) 0.0282(11) Uani 1 1 d . . .
C20 C 0.54760(16) 0.1616(2) 0.1284(3) 0.0263(11) Uani 1 1 d . . .
C21 C 0.65694(17) -0.0945(3) 0.1272(3) 0.0304(12) Uani 1 1 d . . .
C22 C 0.65499(19) -0.1535(3) 0.1655(3) 0.0396(14) Uani 1 1 d . . .
H22 H 0.6505 -0.1509 0.2128 0.048 Uiso 1 1 calc R . .
C23 C 0.6597(2) -0.2174(3) 0.1345(4) 0.0486(17) Uani 1 1 d . . .
H23 H 0.6579 -0.2568 0.1613 0.058 Uiso 1 1 calc R . .
C24 C 0.66693(19) -0.2230(3) 0.0660(4) 0.0467(17) Uani 1 1 d . . .
H24 H 0.6697 -0.2658 0.0455 0.056 Uiso 1 1 calc R . .
C25 C 0.67012(18) -0.1641(3) 0.0268(4) 0.0470(16) Uani 1 1 d . . .
H25 H 0.6755 -0.1674 -0.0202 0.056 Uiso 1 1 calc R . .
C26 C 0.66542(18) -0.0999(3) 0.0569(3) 0.0354(13) Uani 1 1 d . . .
H26 H 0.6679 -0.0606 0.0301 0.043 Uiso 1 1 calc R . .
C27 C 0.77709(17) 0.1013(2) 0.3674(3) 0.0275(11) Uani 1 1 d . . .
C28 C 0.81541(19) 0.1023(3) 0.3323(3) 0.0347(13) Uani 1 1 d . . .
H28 H 0.8145 0.1107 0.2849 0.042 Uiso 1 1 calc R . .
C29 C 0.8555(2) 0.0911(3) 0.3663(3) 0.0435(15) Uani 1 1 d . . .
H29 H 0.8809 0.0907 0.3414 0.052 Uiso 1 1 calc R . .
C30 C 0.85712(19) 0.0807(3) 0.4367(3) 0.0421(15) Uani 1 1 d . . .
H30 H 0.8837 0.0738 0.4598 0.050 Uiso 1 1 calc R . .
C31 C 0.81921(19) 0.0806(3) 0.4733(3) 0.0380(14) Uani 1 1 d . . .
H31 H 0.8203 0.0732 0.5209 0.046 Uiso 1 1 calc R . .
C32 C 0.77952(18) 0.0915(2) 0.4389(3) 0.0318(12) Uani 1 1 d . . .
H32 H 0.7542 0.0923 0.4639 0.038 Uiso 1 1 calc R . .
C33 C 0.62355(17) 0.3646(3) 0.3302(3) 0.0286(11) Uani 1 1 d . . .
C34 C 0.6523(2) 0.4147(3) 0.3071(3) 0.0436(15) Uani 1 1 d . . .
H34 H 0.6746 0.4022 0.2783 0.052 Uiso 1 1 calc R . .
C35 C 0.6479(2) 0.4824(3) 0.3265(4) 0.0517(17) Uani 1 1 d . . .
H35 H 0.6672 0.5152 0.3108 0.062 Uiso 1 1 calc R . .
C36 C 0.6149(2) 0.5015(3) 0.3695(3) 0.0448(15) Uani 1 1 d . . .
H36 H 0.6115 0.5472 0.3816 0.054 Uiso 1 1 calc R . .
C37 C 0.5872(2) 0.4530(3) 0.3941(3) 0.0487(16) Uani 1 1 d . . .
H37 H 0.5654 0.4655 0.4239 0.058 Uiso 1 1 calc R . .
C38 C 0.59166(19) 0.3849(3) 0.3744(3) 0.0377(13) Uani 1 1 d . . .
H38 H 0.5727 0.3524 0.3914 0.045 Uiso 1 1 calc R . .
C39 C 0.51127(17) 0.1765(2) 0.0780(3) 0.0293(12) Uani 1 1 d . . .
C40 C 0.46867(18) 0.1871(3) 0.0986(3) 0.0330(12) Uani 1 1 d . . .
H40 H 0.4625 0.1851 0.1454 0.040 Uiso 1 1 calc R . .
C41 C 0.43557(19) 0.2006(3) 0.0505(3) 0.0401(14) Uani 1 1 d . . .
H41 H 0.4074 0.2074 0.0651 0.048 Uiso 1 1 calc R . .
C42 C 0.44425(19) 0.2040(3) -0.0196(3) 0.0447(15) Uani 1 1 d . . .
H42 H 0.4219 0.2122 -0.0520 0.054 Uiso 1 1 calc R . .
C43 C 0.48636(19) 0.1950(3) -0.0407(3) 0.0440(15) Uani 1 1 d . . .
H43 H 0.4924 0.1983 -0.0875 0.053 Uiso 1 1 calc R . .
C44 C 0.51938(18) 0.1811(3) 0.0071(3) 0.0342(13) Uani 1 1 d . . .
H44 H 0.5475 0.1747 -0.0079 0.041 Uiso 1 1 calc R . .
C45 C 0.55577(17) 0.0451(3) 0.2979(3) 0.0328(12) Uani 1 1 d . . .
H45 H 0.5424 0.0649 0.2589 0.039 Uiso 1 1 calc R . .
C46 C 0.5332(2) -0.0036(3) 0.3344(3) 0.0406(14) Uani 1 1 d . . .
H46 H 0.5052 -0.0165 0.3202 0.049 Uiso 1 1 calc R . .
C47 C 0.5530(2) -0.0323(3) 0.3918(3) 0.0434(15) Uani 1 1 d . . .
H47 H 0.5388 -0.0654 0.4172 0.052 Uiso 1 1 calc R . .
C48 C 0.5933(2) -0.0119(3) 0.4111(3) 0.0463(16) Uani 1 1 d . . .
H48 H 0.6073 -0.0303 0.4502 0.056 Uiso 1 1 calc R . .
C49 C 0.61391(19) 0.0372(3) 0.3713(3) 0.0378(13) Uani 1 1 d . . .
H49 H 0.6418 0.0511 0.3846 0.045 Uiso 1 1 calc R . .
Fe1 Fe 0.5000 0.26681(17) -0.2500 0.1370(10) Uani 1 2 d S . 1
C51 C 0.5536(4) 0.2213(7) -0.2076(7) 0.125(4) Uiso 1 1 d . A 1
H51 H 0.5499 0.1821 -0.1767 0.149 Uiso 1 1 calc R A 1
C52 C 0.5531(5) 0.2888(8) -0.1789(8) 0.153(5) Uiso 1 1 d . A 1
H52 H 0.5512 0.3010 -0.1298 0.184 Uiso 1 1 calc R A 1
C53 C 0.5524(4) 0.3359(8) -0.2382(7) 0.136(4) Uiso 1 1 d . A 1
H53 H 0.5528 0.3861 -0.2394 0.163 Uiso 1 1 calc R A 1
C54 C 0.5568(4) 0.2834(7) -0.2970(7) 0.130(4) Uiso 1 1 d . A 1
H54 H 0.5588 0.2959 -0.3460 0.155 Uiso 1 1 calc R A 1
C55 C 0.5541(4) 0.2112(7) -0.2717(8) 0.133(4) Uiso 1 1 d . A 1
H55 H 0.5566 0.1681 -0.2973 0.159 Uiso 1 1 calc R A 1
C71 C 0.5076(5) 0.4567(5) -0.0053(9) 0.092(6) Uiso 0.50 1 d PG . .
C72 C 0.5216(4) 0.5022(7) 0.0461(7) 0.081(6) Uiso 0.50 1 d PG . .
H72A H 0.5416 0.4873 0.0820 0.098 Uiso 0.50 1 d PR . .
C73 C 0.5065(5) 0.5693(6) 0.0454(7) 0.098(6) Uiso 0.50 1 d PG . .
H73A H 0.5162 0.6007 0.0809 0.117 Uiso 0.50 1 d PR . .
C74 C 0.4775(5) 0.5909(5) -0.0067(8) 0.093(7) Uiso 0.50 1 d PG . .
H74A H 0.4671 0.6373 -0.0072 0.112 Uiso 0.50 1 d PR . .
C75 C 0.4635(4) 0.5454(8) -0.0581(7) 0.097(6) Uiso 0.50 1 d PG . .
H75A H 0.4434 0.5604 -0.0940 0.117 Uiso 0.50 1 d PR . .
C76 C 0.4785(5) 0.4783(7) -0.0574(7) 0.130(11) Uiso 0.50 1 d PG . .
H76A H 0.4688 0.4469 -0.0929 0.156 Uiso 0.50 1 d PR . .
C77 C 0.5213(4) 0.3832(7) -0.0048(7) 0.042(3) Uiso 0.50 1 d P . .
H77A H 0.5393 0.3521 0.0218 0.063 Uiso 0.50 1 calc PR . .
H77B H 0.5309 0.3846 -0.0516 0.063 Uiso 0.50 1 calc PR . .
H77C H 0.4917 0.3680 -0.0046 0.063 Uiso 0.50 1 calc PR . .
C202 C 0.7775(2) 0.2541(3) 0.1791(3) 0.0417(15) Uani 1 1 d . . .
C203 C 0.8191(2) 0.2423(3) 0.1503(3) 0.0491(17) Uani 1 1 d . B .
C204 C 0.8337(2) 0.3053(4) 0.1159(4) 0.062(2) Uani 1 1 d . . .
C205 C 0.8026(3) 0.3598(4) 0.1209(4) 0.058(2) Uani 1 1 d . B .
C207 C 0.6941(3) 0.2922(3) 0.1514(3) 0.058(2) Uani 1 1 d . . .
C208 C 0.7021(2) 0.2206(3) 0.1606(3) 0.0448(15) Uani 1 1 d . . .
C209 C 0.7469(2) 0.2006(3) 0.1753(3) 0.0450(15) Uani 1 1 d . B .
C210 C 0.7575(3) 0.1385(3) 0.1430(3) 0.0512(18) Uani 1 1 d . . .
C211 C 0.7970(3) 0.1290(4) 0.1143(4) 0.064(2) Uani 1 1 d . . .
C212 C 0.8272(2) 0.1797(4) 0.1186(3) 0.060(2) Uani 1 1 d . . .
C215 C 0.8564(2) 0.2956(4) 0.0573(4) 0.0582(19) Uani 1 1 d . B .
C216 C 0.8480(3) 0.3429(5) 0.0004(4) 0.073(3) Uani 1 1 d . . .
C217 C 0.8162(3) 0.3964(4) 0.0023(6) 0.077(3) Uani 1 1 d . B .
C218 C 0.7947(3) 0.4029(4) 0.0663(7) 0.088(3) Uani 1 1 d . . .
C219 C 0.7517(3) 0.4231(3) 0.0509(6) 0.089(3) Uani 1 1 d . B .
C220 C 0.7186(3) 0.3954(4) 0.0943(4) 0.061(2) Uani 1 1 d . . .
C221 C 0.8380(3) 0.1876(4) -0.0959(5) 0.074(3) Uani 1 1 d . . .
C222 C 0.8583(3) 0.2343(6) -0.0545(5) 0.076(3) Uani 1 1 d . B .
C223 C 0.8498(2) 0.3029(5) -0.0660(4) 0.066(2) Uani 1 1 d . B .
C224 C 0.8204(2) 0.3257(3) -0.1174(3) 0.0452(16) Uani 1 1 d . . .
C225 C 0.7419(3) 0.4289(3) -0.0231(4) 0.060(2) Uani 1 1 d . . .
C226 C 0.7977(3) 0.0924(3) 0.0478(4) 0.0563(19) Uani 1 1 d . . .
C227 C 0.8283(2) 0.1187(3) 0.0059(5) 0.062(2) Uani 1 1 d . B .
C228 C 0.8206(3) 0.1244(4) -0.0638(4) 0.071(3) Uani 1 1 d . . .
C201 C 0.7685(4) 0.3256(5) 0.1657(5) 0.038(2) Uiso 0.640(12) 1 d P B 1
C206 C 0.7247(3) 0.3445(5) 0.1491(5) 0.037(2) Uiso 0.640(12) 1 d P B 1
C213 C 0.8493(3) 0.1728(5) 0.0530(5) 0.044(3) Uiso 0.640(12) 1 d P B 1
C214 C 0.8642(3) 0.2320(5) 0.0233(6) 0.043(3) Uiso 0.640(12) 1 d P B 1
C229 C 0.7873(4) 0.3814(5) -0.1076(6) 0.043(3) Uiso 0.640(12) 1 d P . 1
C230 C 0.7858(3) 0.4151(5) -0.0463(6) 0.049(3) Uiso 0.640(12) 1 d P B 1
C01A C 0.7585(6) 0.3667(10) 0.1393(10) 0.051(5) Uiso 0.360(12) 1 d P B 2
C06A C 0.7460(7) 0.3155(9) 0.1699(9) 0.039(4) Uiso 0.360(12) 1 d P B 2
C13A C 0.8566(6) 0.1804(9) 0.0018(10) 0.048(5) Uiso 0.360(12) 1 d P B 2
C14A C 0.8583(7) 0.2153(12) 0.0586(12) 0.054(5) Uiso 0.360(12) 1 d P B 2
C29A C 0.7637(6) 0.4016(8) -0.0961(8) 0.034(4) Uiso 0.360(12) 1 d P . 2
C30A C 0.8059(6) 0.3827(8) -0.0827(9) 0.034(4) Uiso 0.360(12) 1 d P B 2

loop_
_atom_site_aniso_label
_atom_site_aniso_U_11
_atom_site_aniso_U_22
_atom_site_aniso_U_33
_atom_site_aniso_U_23
_atom_site_aniso_U_13
_atom_site_aniso_U_12
Zn1 0.0274(3) 0.0216(3) 0.0252(3) -0.0001(2) 0.0006(2) -0.0019(2)
N1 0.027(2) 0.024(2) 0.024(2) -0.0012(17) 0.0034(18) -0.0003(18)
N2 0.030(2) 0.022(2) 0.023(2) 0.0017(17) 0.0022(18) -0.0012(17)
N3 0.027(2) 0.027(2) 0.022(2) -0.0010(17) -0.0002(17) 0.0004(18)
N4 0.024(2) 0.025(2) 0.026(2) -0.0041(17) -0.0013(17) 0.0002(17)
N5 0.029(2) 0.029(2) 0.026(2) -0.0030(18) 0.0017(18) -0.0002(18)
C1 0.030(3) 0.030(3) 0.024(3) -0.002(2) 0.002(2) -0.002(2)
C2 0.028(3) 0.028(3) 0.034(3) -0.004(2) -0.005(2) 0.000(2)
C3 0.031(3) 0.030(3) 0.031(3) -0.007(2) -0.001(2) -0.002(2)
C4 0.032(3) 0.021(2) 0.024(3) 0.000(2) 0.004(2) -0.002(2)
C5 0.032(3) 0.019(2) 0.024(3) 0.002(2) 0.001(2) -0.004(2)
C6 0.029(3) 0.020(2) 0.028(3) 0.004(2) 0.003(2) -0.001(2)
C7 0.034(3) 0.023(2) 0.031(3) 0.003(2) 0.001(2) -0.001(2)
C8 0.032(3) 0.026(3) 0.029(3) 0.005(2) 0.000(2) -0.004(2)
C9 0.031(3) 0.022(2) 0.024(3) 0.007(2) 0.001(2) -0.004(2)
C10 0.030(3) 0.027(3) 0.025(3) 0.007(2) 0.003(2) -0.004(2)
C11 0.034(3) 0.027(3) 0.020(3) 0.004(2) 0.004(2) -0.004(2)
C12 0.030(3) 0.030(3) 0.029(3) 0.001(2) -0.001(2) -0.006(2)
C13 0.034(3) 0.028(3) 0.028(3) -0.003(2) 0.002(2) -0.006(2)
C14 0.028(3) 0.025(2) 0.020(3) 0.001(2) 0.003(2) -0.007(2)
C15 0.029(3) 0.024(2) 0.025(3) -0.001(2) 0.006(2) -0.003(2)
C16 0.028(3) 0.023(2) 0.027(3) 0.001(2) 0.004(2) 0.000(2)
C17 0.030(3) 0.035(3) 0.041(3) -0.006(2) -0.001(2) 0.004(2)
C18 0.034(3) 0.032(3) 0.033(3) -0.002(2) -0.003(2) 0.001(2)
C19 0.029(3) 0.027(3) 0.029(3) -0.002(2) 0.007(2) -0.002(2)
C20 0.027(3) 0.024(3) 0.028(3) 0.000(2) 0.004(2) -0.001(2)
C21 0.028(3) 0.026(3) 0.037(3) -0.006(2) -0.005(2) 0.003(2)
C22 0.045(4) 0.026(3) 0.047(4) 0.000(3) -0.011(3) 0.000(3)
C23 0.048(4) 0.021(3) 0.075(5) -0.002(3) -0.020(3) 0.000(3)
C24 0.032(3) 0.034(3) 0.073(5) -0.025(3) -0.014(3) 0.008(3)
C25 0.028(3) 0.055(4) 0.057(4) -0.028(3) 0.002(3) 0.003(3)
C26 0.033(3) 0.031(3) 0.042(3) -0.010(2) 0.000(2) -0.001(2)
C27 0.031(3) 0.016(2) 0.035(3) -0.001(2) -0.003(2) -0.003(2)
C28 0.042(3) 0.028(3) 0.034(3) 0.002(2) 0.001(3) -0.005(2)
C29 0.035(3) 0.040(3) 0.055(4) -0.001(3) -0.002(3) -0.003(3)
C30 0.035(3) 0.039(3) 0.050(4) -0.004(3) -0.016(3) 0.003(3)
C31 0.046(4) 0.027(3) 0.041(3) -0.005(2) -0.010(3) 0.002(2)
C32 0.039(3) 0.021(3) 0.035(3) 0.004(2) -0.001(2) -0.003(2)
C33 0.028(3) 0.031(3) 0.027(3) -0.007(2) -0.003(2) 0.001(2)
C34 0.046(4) 0.034(3) 0.052(4) -0.009(3) 0.013(3) -0.005(3)
C35 0.063(4) 0.033(3) 0.059(4) -0.010(3) 0.001(3) -0.009(3)
C36 0.052(4) 0.026(3) 0.056(4) -0.014(3) -0.003(3) 0.003(3)
C37 0.054(4) 0.043(4) 0.049(4) -0.020(3) 0.004(3) 0.009(3)
C38 0.041(3) 0.031(3) 0.041(3) -0.005(2) 0.006(3) -0.002(2)
C39 0.028(3) 0.020(2) 0.040(3) -0.008(2) -0.005(2) -0.002(2)
C40 0.036(3) 0.027(3) 0.036(3) -0.009(2) 0.005(2) 0.000(2)
C41 0.029(3) 0.038(3) 0.053(4) -0.011(3) -0.002(3) 0.002(2)
C42 0.032(3) 0.051(4) 0.050(4) -0.011(3) -0.010(3) 0.007(3)
C43 0.038(3) 0.058(4) 0.036(3) -0.007(3) -0.004(3) 0.007(3)
C44 0.027(3) 0.040(3) 0.035(3) -0.005(2) 0.000(2) 0.003(2)
C45 0.030(3) 0.041(3) 0.027(3) 0.000(2) -0.002(2) -0.001(2)
C46 0.039(3) 0.051(4) 0.032(3) 0.000(3) -0.003(3) -0.014(3)
C47 0.047(4) 0.036(3) 0.049(4) 0.016(3) 0.014(3) -0.004(3)
C48 0.039(4) 0.056(4) 0.044(4) 0.026(3) 0.005(3) 0.011(3)
C49 0.033(3) 0.049(3) 0.031(3) 0.009(3) -0.003(2) 0.000(3)
Fe1 0.120(2) 0.167(3) 0.124(2) 0.000 0.0060(17) 0.000
C202 0.066(4) 0.043(3) 0.016(3) -0.002(2) -0.007(3) 0.012(3)
C203 0.049(4) 0.060(4) 0.037(4) 0.011(3) -0.016(3) -0.020(3)
C204 0.052(4) 0.093(6) 0.039(4) -0.005(4) -0.011(3) -0.025(4)
C205 0.068(5) 0.040(4) 0.064(5) -0.026(3) -0.031(4) 0.001(3)
C207 0.090(6) 0.049(4) 0.039(4) -0.010(3) 0.040(4) 0.002(4)
C208 0.054(4) 0.055(4) 0.026(3) 0.009(3) 0.013(3) -0.003(3)
C209 0.050(4) 0.063(4) 0.022(3) 0.017(3) 0.005(3) 0.000(3)
C210 0.092(6) 0.035(3) 0.027(3) 0.017(3) -0.002(3) -0.004(3)
C211 0.099(7) 0.044(4) 0.049(4) 0.008(3) -0.015(4) 0.025(4)
C212 0.059(5) 0.087(6) 0.033(4) 0.007(4) -0.012(3) 0.037(4)
C215 0.038(4) 0.080(5) 0.056(5) -0.012(4) -0.008(3) -0.014(3)
C216 0.063(5) 0.116(7) 0.040(4) 0.010(4) -0.001(4) -0.064(5)
C217 0.062(5) 0.038(4) 0.130(9) 0.023(5) -0.027(6) -0.033(4)
C218 0.070(6) 0.036(4) 0.158(10) -0.044(6) -0.004(7) -0.015(4)
C219 0.101(7) 0.016(3) 0.147(9) -0.038(4) -0.054(7) 0.011(4)
C220 0.106(7) 0.036(4) 0.041(4) -0.018(3) -0.003(4) 0.025(4)
C221 0.082(6) 0.062(5) 0.081(6) 0.025(4) 0.059(5) 0.040(5)
C222 0.046(5) 0.107(8) 0.076(6) 0.018(6) 0.025(4) 0.020(5)
C223 0.038(4) 0.104(7) 0.056(5) 0.011(4) 0.015(3) -0.027(4)
C224 0.053(4) 0.049(4) 0.034(3) 0.010(3) 0.017(3) -0.015(3)
C225 0.079(6) 0.015(3) 0.090(6) 0.013(3) 0.024(5) 0.004(3)
C226 0.078(5) 0.036(4) 0.055(4) 0.013(3) 0.005(4) 0.022(4)
C227 0.056(5) 0.040(4) 0.090(6) 0.008(4) 0.003(4) 0.023(3)
C228 0.098(7) 0.058(5) 0.060(5) 0.000(4) 0.030(5) 0.050(5)

loop_
_atom_type_symbol
_atom_type_description
_atom_type_scat_dispersion_real
_atom_type_scat_dispersion_imag
_atom_type_scat_source
C C 0.0033 0.0016 'International Tables Vol C Tables 4.2.6.8 and 6.1.1.4'
H H 0.0000 0.0000 'International Tables Vol C Tables 4.2.6.8 and 6.1.1.4'
N N 0.0061 0.0033 'International Tables Vol C Tables 4.2.6.8 and 6.1.1.4'
Fe Fe 0.3463 0.8444 'International Tables Vol C Tables 4.2.6.8 and 6.1.1.4'
Zn Zn 0.2839 1.4301 'International Tables Vol C Tables 4.2.6.8 and 6.1.1.4'

loop_
_geom_angle_atom_site_label_1
_geom_angle_atom_site_label_2
_geom_angle_atom_site_label_3
_geom_angle
_geom_angle_site_symmetry_1
_geom_angle_site_symmetry_3
_geom_angle_publ_flag
N3 Zn1 N4 89.46(16) . . ?
N3 Zn1 N1 162.76(16) . . ?
N4 Zn1 N1 88.20(16) . . ?
N3 Zn1 N2 88.03(16) . . ?
N4 Zn1 N2 161.92(16) . . ?
N1 Zn1 N2 88.92(16) . . ?
N3 Zn1 N5 104.52(16) . . ?
N4 Zn1 N5 104.27(16) . . ?
N1 Zn1 N5 92.60(16) . . ?
N2 Zn1 N5 93.69(16) . . ?
C1 N1 C4 106.5(4) . . ?
C1 N1 Zn1 126.5(3) . . ?
C4 N1 Zn1 125.3(3) . . ?
C9 N2 C6 106.2(4) . . ?
C9 N2 Zn1 128.1(3) . . ?
C6 N2 Zn1 125.6(3) . . ?
C11 N3 C14 106.7(4) . . ?
C11 N3 Zn1 127.3(3) . . ?
C14 N3 Zn1 126.0(3) . . ?
C16 N4 C19 106.3(4) . . ?
C16 N4 Zn1 126.2(3) . . ?
C19 N4 Zn1 127.5(3) . . ?
C49 N5 C45 118.7(5) . . ?
C49 N5 Zn1 120.5(4) . . ?
C45 N5 Zn1 119.9(4) . . ?
N1 C1 C20 125.5(5) . . ?
N1 C1 C2 109.4(4) . . ?
C20 C1 C2 125.1(5) . . ?
C3 C2 C1 107.2(5) . . ?
C2 C3 C4 107.6(4) . . ?
N1 C4 C5 124.6(4) . . ?
N1 C4 C3 109.3(4) . . ?
C5 C4 C3 126.1(4) . . ?
C4 C5 C6 126.8(4) . . ?
C4 C5 C21 116.5(4) . . ?
C6 C5 C21 116.6(4) . . ?
N2 C6 C5 125.3(4) . . ?
N2 C6 C7 109.1(4) . . ?
C5 C6 C7 125.5(5) . . ?
C8 C7 C6 108.0(5) . . ?
C7 C8 C9 107.0(5) . . ?
N2 C9 C10 125.2(5) . . ?
N2 C9 C8 109.7(4) . . ?
C10 C9 C8 125.2(5) . . ?
C9 C10 C11 125.0(5) . . ?
C9 C10 C27 117.0(4) . . ?
C11 C10 C27 117.9(4) . . ?
N3 C11 C10 125.7(5) . . ?
N3 C11 C12 110.2(4) . . ?
C10 C11 C12 123.9(5) . . ?
C13 C12 C11 107.2(4) . . ?
C12 C13 C14 106.2(4) . . ?
N3 C14 C15 126.2(4) . . ?
N3 C14 C13 109.7(4) . . ?
C15 C14 C13 124.1(4) . . ?
C14 C15 C16 125.5(4) . . ?
C14 C15 C33 118.4(4) . . ?
C16 C15 C33 115.9(4) . . ?
N4 C16 C15 126.2(4) . . ?
N4 C16 C17 109.6(4) . . ?
C15 C16 C17 124.1(5) . . ?
C18 C17 C16 106.8(5) . . ?
C17 C18 C19 107.5(5) . . ?
N4 C19 C20 125.2(5) . . ?
N4 C19 C18 109.7(4) . . ?
C20 C19 C18 125.0(5) . . ?
C19 C20 C1 125.4(5) . . ?
C19 C20 C39 117.3(4) . . ?
C1 C20 C39 117.3(4) . . ?
C22 C21 C26 118.3(5) . . ?
C22 C21 C5 121.3(5) . . ?
C26 C21 C5 120.3(5) . . ?
C21 C22 C23 120.9(6) . . ?
C24 C23 C22 121.0(6) . . ?
C23 C24 C25 119.0(5) . . ?
C24 C25 C26 120.8(6) . . ?
C25 C26 C21 120.0(6) . . ?
C28 C27 C32 118.0(5) . . ?
C28 C27 C10 121.0(5) . . ?
C32 C27 C10 121.1(5) . . ?
C27 C28 C29 121.7(5) . . ?
C30 C29 C28 119.4(6) . . ?
C29 C30 C31 120.1(5) . . ?
C30 C31 C32 120.0(6) . . ?
C31 C32 C27 120.9(5) . . ?
C38 C33 C34 117.8(5) . . ?
C38 C33 C15 121.7(5) . . ?
C34 C33 C15 120.5(5) . . ?
C35 C34 C33 120.8(6) . . ?
C34 C35 C36 120.0(6) . . ?
C37 C36 C35 119.9(5) . . ?
C36 C37 C38 119.9(6) . . ?
C33 C38 C37 121.5(6) . . ?
C40 C39 C44 117.8(5) . . ?
C40 C39 C20 122.4(5) . . ?
C44 C39 C20 119.8(5) . . ?
C41 C40 C39 121.0(5) . . ?
C40 C41 C42 120.2(5) . . ?
C43 C42 C41 119.6(6) . . ?
C44 C43 C42 120.3(6) . . ?
C43 C44 C39 121.1(5) . . ?
N5 C45 C46 122.6(5) . . ?
C47 C46 C45 118.3(5) . . ?
C48 C47 C46 119.1(5) . . ?
C47 C48 C49 119.0(5) . . ?
N5 C49 C48 122.3(5) . . ?
C54 Fe1 C54 161.6(8) . 2_654 ?
C54 Fe1 C51 63.0(5) . . ?
C54 Fe1 C51 126.4(6) 2_654 . ?
C54 Fe1 C51 126.4(6) . 2_654 ?
C54 Fe1 C51 63.0(5) 2_654 2_654 ?
C51 Fe1 C51 127.9(8) . 2_654 ?
C54 Fe1 C55 154.1(6) . 2_654 ?
C54 Fe1 C55 43.2(5) 2_654 2_654 ?
C51 Fe1 C55 110.0(5) . 2_654 ?
C51 Fe1 C55 35.9(4) 2_654 2_654 ?
C54 Fe1 C55 43.2(5) . . ?
C54 Fe1 C55 154.1(6) 2_654 . ?
C51 Fe1 C55 35.9(4) . . ?
C51 Fe1 C55 110.0(5) 2_654 . ?
C55 Fe1 C55 115.7(8) 2_654 . ?
C54 Fe1 C53 43.7(5) . . ?
C54 Fe1 C53 121.2(6) 2_654 . ?
C51 Fe1 C53 68.1(5) . . ?
C51 Fe1 C53 159.2(6) 2_654 . ?
C55 Fe1 C53 160.6(6) 2_654 . ?
C55 Fe1 C53 74.7(6) . . ?
C54 Fe1 C53 121.2(6) . 2_654 ?
C54 Fe1 C53 43.7(5) 2_654 2_654 ?
C51 Fe1 C53 159.2(6) . 2_654 ?
C51 Fe1 C53 68.1(5) 2_654 2_654 ?
C55 Fe1 C53 74.7(6) 2_654 2_654 ?
C55 Fe1 C53 160.6(6) . 2_654 ?
C53 Fe1 C53 100.5(8) . 2_654 ?
C54 Fe1 C52 66.6(6) . . ?
C54 Fe1 C52 109.4(6) 2_654 . ?
C51 Fe1 C52 40.0(5) . . ?
C51 Fe1 C52 160.4(6) 2_654 . ?
C55 Fe1 C52 125.8(6) 2_654 . ?
C55 Fe1 C52 68.2(6) . . ?
C53 Fe1 C52 40.4(5) . . ?
C53 Fe1 C52 120.4(6) 2_654 . ?
C54 Fe1 C52 109.4(6) . 2_654 ?
C54 Fe1 C52 66.6(6) 2_654 2_654 ?
C51 Fe1 C52 160.4(6) . 2_654 ?
C51 Fe1 C52 40.0(5) 2_654 2_654 ?
C55 Fe1 C52 68.2(6) 2_654 2_654 ?
C55 Fe1 C52 125.8(6) . 2_654 ?
C53 Fe1 C52 120.4(6) . 2_654 ?
C53 Fe1 C52 40.4(5) 2_654 2_654 ?
C52 Fe1 C52 156.9(8) . 2_654 ?
C55 C51 C52 121.9(15) . . ?
C55 C51 Fe1 72.9(9) . . ?
C52 C51 Fe1 74.6(8) . . ?
C51 C52 C53 106.0(14) . . ?
C51 C52 Fe1 65.4(8) . . ?
C53 C52 Fe1 68.6(8) . . ?
C52 C53 C54 99.1(12) . . ?
C52 C53 Fe1 71.0(8) . . ?
C54 C53 Fe1 65.1(7) . . ?
C55 C54 C53 112.3(12) . . ?
C55 C54 Fe1 69.1(8) . . ?
C53 C54 Fe1 71.2(7) . . ?
C51 C55 C54 100.2(13) . . ?
C51 C55 Fe1 71.2(9) . . ?
C54 C55 Fe1 67.7(7) . . ?
C73 C71 C72 169.3(19) 5_665 . ?
C74 C71 C72 106(3) 5_665 . ?
C74 C71 C76 134(3) 5_665 . ?
C72 C71 C76 120.0 . . ?
C74 C71 C72 151(3) 5_665 5_665 ?
C72 C71 C72 102.2(9) . 5_665 ?
C73 C71 C75 147.5(16) 5_665 5_665 ?
C76 C71 C75 163.0(14) . 5_665 ?
C72 C71 C75 145.1(17) 5_665 5_665 ?
C72 C71 C77 121.8(13) . . ?
C76 C71 C77 118.1(13) . . ?
C72 C71 C77 135.8(15) 5_665 . ?
C73 C71 C71 117(2) 5_665 5_665 ?
C74 C71 C71 158(3) 5_665 5_665 ?
C75 C71 C71 94.9(19) 5_665 5_665 ?
C77 C71 C71 173.0(19) . 5_665 ?
C73 C71 C76 163.3(19) 5_665 5_665 ?
C74 C71 C76 112(2) 5_665 5_665 ?
C76 C71 C76 114.0(8) . 5_665 ?
C72 C71 C76 96.2(10) 5_665 5_665 ?
C77 C71 C76 127.7(11) . 5_665 ?
C76 C72 C75 131(4) 5_665 5_665 ?
C75 C72 C73 166(2) 5_665 . ?
C76 C72 C71 155(3) 5_665 . ?
C73 C72 C71 120.0 . . ?
C75 C72 C71 151(3) 5_665 5_665 ?
C76 C72 C74 173(4) 5_665 5_665 ?
C73 C72 C74 151.0(12) . 5_665 ?
C71 C72 C74 108.9(19) 5_665 5_665 ?
C76 C73 C74 133.6(13) 5_665 . ?
C72 C73 C74 120.0 . . ?
C76 C73 C77 155.6(16) 5_665 5_665 ?
C72 C73 C77 142.0(8) . 5_665 ?
C77 C74 C71 134(3) 5_665 5_665 ?
C77 C74 C75 152(3) 5_665 . ?
C77 C74 C73 87(3) 5_665 . ?
C75 C74 C73 120.0 . . ?
C77 C74 C72 175(3) 5_665 5_665 ?
C73 C74 C72 88.9(7) . 5_665 ?
C72 C75 C74 106.4(12) 5_665 . ?
C74 C75 C76 120.0 . . ?
C72 C75 C77 114.1(15) 5_665 5_665 ?
C76 C75 C77 127.7(7) . 5_665 ?
C72 C76 C73 131(5) 5_665 5_665 ?
C73 C76 C75 166.3(19) 5_665 . ?
C72 C76 C71 85(3) 5_665 . ?
C75 C76 C71 120.0 . . ?
C73 C76 C71 112(2) 5_665 5_665 ?
C71 C76 C71 66.0(6) . 5_665 ?
C74 C77 C73 71(2) 5_665 5_665 ?
C73 C77 C75 90.3(8) 5_665 5_665 ?
C209 C202 C203 117.7(5) . . ?
C209 C202 C201 125.8(7) . . ?
C203 C202 C201 104.8(7) . . ?
C209 C202 C06A 98.9(9) . . ?
C203 C202 C06A 130.2(9) . . ?
C212 C203 C202 119.1(6) . . ?
C212 C203 C204 118.2(7) . . ?
C202 C203 C204 109.2(6) . . ?
C215 C204 C205 121.4(7) . . ?
C215 C204 C203 115.4(7) . . ?
C205 C204 C203 111.9(7) . . ?
C218 C205 C01A 89.3(10) . . ?
C218 C205 C204 120.3(8) . . ?
C01A C205 C204 137.1(10) . . ?
C218 C205 C201 126.7(8) . . ?
C204 C205 C201 100.7(7) . . ?
C206 C207 C208 127.3(8) . . ?
C206 C207 C221 102.5(7) . 7_655 ?
C208 C207 C221 117.3(7) . 7_655 ?
C208 C207 C06A 94.5(8) . . ?
C221 C207 C06A 133.0(8) 7_655 . ?
C224 C208 C207 118.5(6) 7_655 . ?
C224 C208 C209 113.0(6) 7_655 . ?
C207 C208 C209 116.6(6) . . ?
C210 C209 C202 120.0(6) . . ?
C210 C209 C208 112.2(6) . . ?
C202 C209 C208 116.0(6) . . ?
C29A C210 C211 93.8(9) 7_655 . ?
C29A C210 C209 133.2(10) 7_655 . ?
C211 C210 C209 121.3(7) . . ?
C211 C210 C229 124.8(7) . 7_655 ?
C209 C210 C229 101.2(7) . 7_655 ?
C212 C211 C210 119.5(7) . . ?
C212 C211 C226 112.2(8) . . ?
C210 C211 C226 117.4(8) . . ?
C212 C211 C29A 150.5(7) . 7_655 ?
C226 C211 C29A 74.9(7) . 7_655 ?
C211 C212 C203 122.3(7) . . ?
C211 C212 C213 102.5(8) . . ?
C203 C212 C213 123.8(8) . . ?
C211 C212 C14A 131.6(10) . . ?
C203 C212 C14A 93.1(10) . . ?
C204 C215 C214 127.0(8) . . ?
C204 C215 C216 117.2(8) . . ?
C214 C215 C216 103.5(8) . . ?
C204 C215 C14A 98.4(10) . . ?
C216 C215 C14A 130.8(10) . . ?
C217 C216 C215 123.2(7) . . ?
C217 C216 C223 116.3(8) . . ?
C215 C216 C223 107.7(8) . . ?
C230 C217 C218 104.2(10) . . ?
C230 C217 C216 129.6(10) . . ?
C218 C217 C216 115.2(8) . . ?
C218 C217 C30A 141.4(9) . . ?
C205 C218 C219 118.5(10) . . ?
C205 C218 C217 122.6(8) . . ?
C219 C218 C217 107.7(11) . . ?
C218 C219 C220 116.8(10) . . ?
C218 C219 C225 113.2(11) . . ?
C220 C219 C225 118.1(7) . . ?
C225 C219 C01A 151.4(7) . . ?
C228 C220 C219 118.7(7) 7_655 . ?
C228 C220 C206 102.0(8) 7_655 . ?
C219 C220 C206 126.8(8) . . ?
C228 C220 C01A 141.9(10) 7_655 . ?
C222 C221 C207 122.0(7) . 7_655 ?
C222 C221 C228 118.6(9) . . ?
C207 C221 C228 106.3(8) 7_655 . ?
C207 C221 C13A 151.7(7) 7_655 . ?
C221 C222 C223 118.5(8) . . ?
C221 C222 C214 127.4(9) . . ?
C223 C222 C214 101.8(9) . . ?
C221 C222 C13A 86.0(10) . . ?
C223 C222 C13A 141.0(11) . . ?
C222 C223 C224 122.6(8) . . ?
C222 C223 C216 112.2(8) . . ?
C224 C223 C216 113.7(8) . . ?
C30A C224 C223 97.1(9) . . ?
C30A C224 C208 130.4(9) . 7_655 ?
C223 C224 C208 121.1(6) . 7_655 ?
C223 C224 C229 124.5(7) . . ?
C208 C224 C229 102.5(7) 7_655 . ?
C226 C225 C219 118.4(7) 7_655 . ?
C226 C225 C230 131.5(8) 7_655 . ?
C219 C225 C230 97.1(8) . . ?
C226 C225 C29A 89.2(8) 7_655 . ?
C219 C225 C29A 136.7(9) . . ?
C225 C226 C227 122.4(7) 7_655 . ?
C225 C226 C211 114.6(7) 7_655 . ?
C227 C226 C211 111.5(8) . . ?
C226 C227 C228 121.1(8) . . ?
C226 C227 C13A 138.9(10) . . ?
C228 C227 C13A 87.9(10) . . ?
C226 C227 C213 101.3(8) . . ?
C228 C227 C213 126.0(8) . . ?
C227 C228 C220 121.2(8) . 7_655 ?
C227 C228 C221 115.2(9) . . ?
C220 C228 C221 112.1(8) 7_655 . ?
C220 C228 C13A 152.7(7) 7_655 . ?
C206 C201 C202 117.7(9) . . ?
C206 C201 C205 114.8(8) . . ?
C202 C201 C205 113.0(8) . . ?
C207 C206 C201 116.1(9) . . ?
C207 C206 C220 116.9(8) . . ?
C201 C206 C220 116.0(9) . . ?
C214 C213 C212 117.0(10) . . ?
C214 C213 C227 118.4(9) . . ?
C212 C213 C227 112.3(8) . . ?
C213 C214 C215 118.3(10) . . ?
C213 C214 C222 114.2(9) . . ?
C215 C214 C222 114.5(9) . . ?
C230 C229 C224 120.2(10) . . ?
C230 C229 C210 116.5(10) . 7_655 ?
C224 C229 C210 110.8(7) . 7_655 ?
C229 C230 C217 115.5(11) . . ?
C229 C230 C225 114.6(10) . . ?
C217 C230 C225 117.5(10) . . ?
C06A C01A C205 111.2(18) . . ?
C06A C01A C220 107.5(17) . . ?
C205 C01A C220 128.9(15) . . ?
C06A C01A C218 146.7(17) . . ?
C220 C01A C218 85.8(10) . . ?
C06A C01A C219 144.8(17) . . ?
C205 C01A C219 85.2(11) . . ?
C01A C06A C202 118.6(18) . . ?
C01A C06A C207 115.3(17) . . ?
C202 C06A C207 113.6(11) . . ?
C14A C13A C227 112.8(18) . . ?
C14A C13A C222 104.0(17) . . ?
C227 C13A C222 129.3(14) . . ?
C14A C13A C221 141.5(17) . . ?
C227 C13A C221 87.5(10) . . ?
C14A C13A C228 147.0(17) . . ?
C13A C14A C215 120.9(19) . . ?
C13A C14A C212 111.1(18) . . ?
C215 C14A C212 113.8(14) . . ?
C210 C29A C30A 113.9(15) 7_655 . ?
C210 C29A C225 123.6(12) 7_655 . ?
C30A C29A C225 109.4(12) . . ?
C30A C29A C211 146.7(13) . 7_655 ?
C29A C30A C224 116.5(15) . . ?
C29A C30A C217 106.8(13) . . ?
C224 C30A C217 123.2(12) . . ?

loop_
_geom_bond_atom_site_label_1
_geom_bond_atom_site_label_2
_geom_bond_distance
_geom_bond_site_symmetry_2
_geom_bond_publ_flag
Zn1 N3 2.065(4) . ?
Zn1 N4 2.069(4) . ?
Zn1 N1 2.076(4) . ?
Zn1 N2 2.076(4) . ?
Zn1 N5 2.152(4) . ?
N1 C1 1.373(6) . ?
N1 C4 1.385(6) . ?
N2 C9 1.363(6) . ?
N2 C6 1.385(6) . ?
N3 C11 1.375(6) . ?
N3 C14 1.381(6) . ?
N4 C16 1.374(6) . ?
N4 C19 1.380(6) . ?
N5 C49 1.307(7) . ?
N5 C45 1.313(6) . ?
C1 C20 1.408(7) . ?
C1 C2 1.458(7) . ?
C2 C3 1.341(7) . ?
C3 C4 1.447(7) . ?
C4 C5 1.398(7) . ?
C5 C6 1.400(7) . ?
C5 C21 1.503(7) . ?
C6 C7 1.430(7) . ?
C7 C8 1.334(7) . ?
C8 C9 1.446(7) . ?
C9 C10 1.405(7) . ?
C10 C11 1.408(7) . ?
C10 C27 1.499(7) . ?
C11 C12 1.440(7) . ?
C12 C13 1.380(7) . ?
C13 C14 1.459(7) . ?
C14 C15 1.395(7) . ?
C15 C16 1.395(7) . ?
C15 C33 1.490(7) . ?
C16 C17 1.452(7) . ?
C17 C18 1.350(7) . ?
C18 C19 1.437(7) . ?
C19 C20 1.400(7) . ?
C20 C39 1.487(7) . ?
C21 C22 1.373(8) . ?
C21 C26 1.395(8) . ?
C22 C23 1.393(8) . ?
C23 C24 1.353(10) . ?
C24 C25 1.383(9) . ?
C25 C26 1.392(8) . ?
C27 C28 1.379(8) . ?
C27 C32 1.394(7) . ?
C28 C29 1.395(8) . ?
C29 C30 1.374(8) . ?
C30 C31 1.384(9) . ?
C31 C32 1.389(7) . ?
C33 C38 1.380(8) . ?
C33 C34 1.402(8) . ?
C34 C35 1.383(8) . ?
C35 C36 1.385(9) . ?
C36 C37 1.371(9) . ?
C37 C38 1.390(8) . ?
C39 C40 1.399(7) . ?
C39 C44 1.403(8) . ?
C40 C41 1.382(8) . ?
C41 C42 1.390(9) . ?
C42 C43 1.384(8) . ?
C43 C44 1.378(8) . ?
C45 C46 1.386(8) . ?
C46 C47 1.369(8) . ?
C47 C48 1.345(9) . ?
C48 C49 1.393(8) . ?
Fe1 C54 2.023(13) . ?
Fe1 C54 2.023(13) 2_654 ?
Fe1 C51 2.023(13) . ?
Fe1 C51 2.023(13) 2_654 ?
Fe1 C55 2.043(14) 2_654 ?
Fe1 C55 2.043(14) . ?
Fe1 C53 2.111(14) . ?
Fe1 C53 2.111(14) 2_654 ?
Fe1 C52 2.144(15) . ?
Fe1 C52 2.144(15) 2_654 ?
C51 C55 1.254(15) . ?
C51 C52 1.430(17) . ?
C52 C53 1.469(18) . ?
C53 C54 1.541(17) . ?
C54 C55 1.496(17) . ?
C71 C72 1.3900 . ?
C71 C76 1.3900 . ?
C71 C72 1.42(3) 5_665 ?
C71 C75 1.49(3) 5_665 ?
C71 C77 1.497(16) . ?
C71 C71 1.767(17) 5_665 ?
C71 C76 1.80(3) 5_665 ?
C72 C73 1.3900 . ?
C72 C71 1.422(19) 5_665 ?
C72 C74 1.97(3) 5_665 ?
C73 C74 1.3900 . ?
C73 C77 1.47(2) 5_665 ?
C74 C75 1.3900 . ?
C74 C72 1.97(2) 5_665 ?
C75 C76 1.3900 . ?
C75 C71 1.49(2) 5_665 ?
C75 C77 1.90(2) 5_665 ?
C76 C73 1.06(3) 5_665 ?
C76 C71 1.80(2) 5_665 ?
C77 C73 1.47(2) 5_665 ?
C77 C75 1.90(3) 5_665 ?
C202 C209 1.406(9) . ?
C202 C203 1.434(9) . ?
C202 C201 1.446(11) . ?
C202 C06A 1.549(19) . ?
C203 C212 1.392(10) . ?
C203 C204 1.476(10) . ?
C204 C215 1.361(10) . ?
C204 C205 1.439(10) . ?
C205 C218 1.366(13) . ?
C205 C01A 1.42(2) . ?
C205 C201 1.534(13) . ?
C207 C206 1.393(11) . ?
C207 C208 1.429(9) . ?
C207 C221 1.487(12) 7_655 ?
C207 C06A 1.69(2) . ?
C208 C224 1.399(9) 7_655 ?
C208 C209 1.454(9) . ?
C209 C210 1.406(9) . ?
C210 C29A 1.350(17) 7_655 ?
C210 C211 1.365(11) . ?
C210 C229 1.567(13) 7_655 ?
C211 C212 1.361(11) . ?
C211 C226 1.470(10) . ?
C211 C29A 1.982(19) 7_655 ?
C212 C213 1.464(13) . ?
C212 C14A 1.68(3) . ?
C215 C214 1.429(12) . ?
C215 C216 1.454(11) . ?
C215 C14A 1.57(2) . ?
C216 C217 1.433(13) . ?
C216 C223 1.504(11) . ?
C217 C230 1.356(13) . ?
C217 C218 1.427(14) . ?
C217 C30A 1.68(2) . ?
C218 C219 1.405(12) . ?
C218 C01A 1.96(2) . ?
C219 C220 1.446(13) . ?
C219 C225 1.455(12) . ?
C219 C01A 2.04(2) . ?
C220 C228 1.382(12) 7_655 ?
C220 C206 1.458(12) . ?
C220 C01A 1.58(2) . ?
C221 C222 1.352(12) . ?
C221 C207 1.487(12) 7_655 ?
C221 C228 1.488(11) . ?
C221 C13A 1.96(2) . ?
C222 C223 1.383(12) . ?
C222 C214 1.509(14) . ?
C222 C13A 1.52(2) . ?
C223 C224 1.393(10) . ?
C224 C30A 1.381(17) . ?
C224 C208 1.399(9) 7_655 ?
C224 C229 1.508(13) . ?
C225 C226 1.360(10) 7_655 ?
C225 C230 1.463(13) . ?
C225 C29A 1.669(18) . ?
C226 C225 1.360(10) 7_655 ?
C226 C227 1.362(10) . ?
C227 C228 1.364(11) . ?
C227 C13A 1.49(2) . ?
C227 C213 1.525(13) . ?
C228 C220 1.382(12) 7_655 ?
C228 C13A 1.98(2) . ?
C201 C206 1.425(15) . ?
C213 C214 1.375(16) . ?
C229 C230 1.356(16) . ?
C229 C210 1.567(13) 7_655 ?
C01A C06A 1.23(3) . ?
C13A C14A 1.29(3) . ?
C29A C210 1.350(17) 7_655 ?
C29A C30A 1.37(3) . ?
C29A C211 1.982(19) 7_655 ?
